data_7245483
loop_
_publ_author_name
'Long, J\'er\^ome'
'Lyubov, Dmitry'
'Kissel, Alexander'
'Gogolev, Ilia A.'
'Tyutyunov, Andrey A.'
'Nelyubina, Yulia V.'
'Salles, Fabrice'
'Guari, Yannick'
'Cherkasov, Anton'
'Larionova, Joulia'
'Trifonov, Alexander'

_publ_section_title
;
 Effect on the geometry over the slow relaxation of the magnetization in a
 series of Erbium(III) complexes based on halogenated ligands.
;
_journal_name_full CrystEngComm
_journal_paper_doi 10.1039/D2CE00856D
_journal_year 2022
_chemical_formula_moiety 'C50 H46 Cl3 Er F6 O5'
_chemical_formula_sum 'C50 H46 Cl3 Er F6 O5'
_chemical_formula_weight 1114.48
_space_group_crystal_system monoclinic
_space_group_IT_number 14
_space_group_name_Hall '-P 2yn'
_space_group_name_H-M_alt 'P 1 21/n 1'
_atom_sites_solution_hydrogens geom
_atom_sites_solution_primary dual
_audit_creation_date 2022-05-27
_audit_creation_method
;
Olex2 1.3
(compiled 2020.11.12 svn.r5f609507 for OlexSys, GUI svn.r6408)
;
_audit_update_record
;
2022-05-27 deposited with the CCDC.	2022-09-14 downloaded from the CCDC.
;
_cell_angle_alpha 90
_cell_angle_beta 92.7490(10)
_cell_angle_gamma 90
_cell_formula_units_Z 4
_cell_length_a 15.7102(3)
_cell_length_b 15.8031(3)
_cell_length_c 18.5149(3)
_cell_measurement_reflns_used 9972
_cell_measurement_temperature 100
_cell_measurement_theta_max 30.10
_cell_measurement_theta_min 2.17
_cell_volume 4591.40(14)
_computing_molecular_graphics 'Olex2 1.3 (Dolomanov et al., 2009)'
_computing_publication_material 'Olex2 1.3 (Dolomanov et al., 2009)'
_computing_structure_refinement 'XL  (Sheldrick, 2008)'
_computing_structure_solution 'SHELXT 2014/4 (Sheldrick, 2014)'
_diffrn_ambient_temperature 100
_diffrn_measured_fraction_theta_full 0.999
_diffrn_measured_fraction_theta_max 1.000
_diffrn_measurement_device_type 'Bruker Quest D8'
_diffrn_measurement_method '\f and \w scans'
_diffrn_radiation_monochromator graphite
_diffrn_radiation_type MoK\a
_diffrn_radiation_wavelength 0.71073
_diffrn_reflns_av_R_equivalents 0.0430
_diffrn_reflns_av_unetI/netI 0.0319
_diffrn_reflns_Laue_measured_fraction_full 0.999
_diffrn_reflns_Laue_measured_fraction_max 1.000
_diffrn_reflns_limit_h_max 20
_diffrn_reflns_limit_h_min -20
_diffrn_reflns_limit_k_max 19
_diffrn_reflns_limit_k_min -20
_diffrn_reflns_limit_l_max 23
_diffrn_reflns_limit_l_min -23
_diffrn_reflns_number 52446
_diffrn_reflns_point_group_measured_fraction_full 0.999
_diffrn_reflns_point_group_measured_fraction_max 1.000
_diffrn_reflns_theta_full 25.242
_diffrn_reflns_theta_max 27.000
_diffrn_reflns_theta_min 1.829
_diffrn_source_current 1.4
_diffrn_source_power 0.07
_diffrn_source_voltage 50.0
_diffrn_standards_number 0
_exptl_absorpt_coefficient_mu 2.074
_exptl_absorpt_correction_T_max 0.1561
_exptl_absorpt_correction_T_min 0.0895
_exptl_absorpt_correction_type multi-scan
_exptl_absorpt_process_details
;
SADABS-2016/2 (Bruker,2016/2) was used for absorption correction.
wR2(int) was 0.1192 before and 0.0529 after correction.
The Ratio of minimum to maximum transmission is 0.5734.
The \l/2 correction factor is Not present.
;
_exptl_crystal_colour pink
_exptl_crystal_colour_primary pink
_exptl_crystal_density_diffrn 1.612
_exptl_crystal_description plate
_exptl_crystal_F_000 2236
_exptl_crystal_size_max 0.35
_exptl_crystal_size_mid 0.25
_exptl_crystal_size_min 0.01
_refine_diff_density_max 1.160
_refine_diff_density_min -0.563
_refine_diff_density_rms 0.078
_refine_ls_extinction_method none
_refine_ls_goodness_of_fit_ref 1.013
_refine_ls_hydrogen_treatment constr
_refine_ls_matrix_type full
_refine_ls_number_parameters 603
_refine_ls_number_reflns 10022
_refine_ls_number_restraints 6
_refine_ls_restrained_S_all 1.015
_refine_ls_R_factor_all 0.0342
_refine_ls_R_factor_gt 0.0256
_refine_ls_shift/su_max 0.002
_refine_ls_shift/su_mean 0.000
_refine_ls_structure_factor_coef Fsqd
_refine_ls_weighting_details 'w=1/[\s^2^(Fo^2^)+(0.0216P)^2^+5.0114P] where P=(Fo^2^+2Fc^2^)/3'
_refine_ls_weighting_scheme calc
_refine_ls_wR_factor_gt 0.0554
_refine_ls_wR_factor_ref 0.0586
_reflns_Friedel_coverage 0.000
_reflns_number_gt 8557
_reflns_number_total 10022
_reflns_threshold_expression 'I > 2\s(I)'
_cod_data_source_file d2ce00856d2.cif
_cod_data_source_block 1
_cod_database_code 7245483
_shelxl_version_number 2014/6
_shelx_space_group_comment
;
The symmetry employed for this shelxl refinement is uniquely defined
by the following loop, which should always be used as a source of
symmetry information in preference to the above space-group names.
They are only intended as comments.
;
_shelx_estimated_absorpt_t_max 0.980
_shelx_estimated_absorpt_t_min 0.530
_olex2_refinement_description
;
1. Fixed Uiso
 At 1.2 times of:
  All C(H) groups, All C(H,H) groups, All C(H,H,H,H) groups
2. Restrained distances
 Cl3'-C42 \\sim Cl3-C42
 with sigma of 0.02
 F5-C42 \\sim F6'-C42
 with sigma of 0.02
 F5'-C42 \\sim F6-C42
 with sigma of 0.02
 C6S-C7S \\sim C7S'-C6S'
 with sigma of 0.02
 C7S-C8S \\sim C7S'-C8S
 with sigma of 0.02
 C6S-C5S \\sim C6S'-C5S
 with sigma of 0.02
3. Uiso/Uaniso restraints and constraints
Uanis(Cl3') = Uanis(Cl3)
Uanis(F6') = Uanis(F5)
Uanis(F5') = Uanis(F6)
Uanis(C6S') = Uanis(C6S)
Uanis(C7S) = Uanis(C7S')
4. Others
 Sof(Cl3)=Sof(F5)=Sof(F6)=1-FVAR(1)
 Sof(Cl3')=Sof(F5')=Sof(F6')=FVAR(1)
 Sof(H5SC)=Sof(H5SD)=Sof(H8SC)=Sof(H8SD)=Sof(C6S')=Sof(H6SC)=Sof(H6SD)=
 Sof(C7S')=Sof(H7SC)=Sof(H7SD)=1-FVAR(2)
 Sof(H5SA)=Sof(H5SB)=Sof(H8SA)=Sof(H8SB)=Sof(C6S)=Sof(H6SB)=Sof(H6SA)=Sof(C7S)=
 Sof(H7SA)=Sof(H7SB)=FVAR(2)
5.a Secondary CH2 refined with riding coordinates:
 C1S(H1SA,H1SB), C2S(H2SA,H2SB), C3S(H3SA,H3SB), C4S(H4SA,H4SB), C5S(H5SA,
 H5SB), C5S(H5SC,H5SD), C8S(H8SA,H8SB), C8S(H8SC,H8SD), C6S(H6SB,H6SA),
 C7S(H7SA,H7SB), C6S'(H6SC,H6SD), C7S'(H7SC,H7SD)
5.b Aromatic/amide H refined with riding coordinates:
 C3(H3), C4(H4), C5(H5), C6(H6), C7(H7), C9(H9), C10(H10), C11(H11), C12(H12),
 C13(H13), C17(H17), C18(H18), C19(H19), C20(H20), C21(H21), C23(H23), C24(H24),
  C25(H25), C26(H26), C27(H27), C31(H31), C32(H32), C33(H33), C34(H34),
 C35(H35), C37(H37), C38(H38), C39(H39), C40(H40), C41(H41)
;
_olex2_submission_special_instructions 'No special instructions were received'

loop_
_space_group_symop_operation_xyz
'x, y, z'
'-x+1/2, y+1/2, -z+1/2'
'-x, -y, -z'
'x-1/2, -y-1/2, z-1/2'

loop_
_atom_site_label
_atom_site_type_symbol
_atom_site_fract_x
_atom_site_fract_y
_atom_site_fract_z
_atom_site_U_iso_or_equiv
_atom_site_adp_type
_atom_site_occupancy
_atom_site_site_symmetry_order
_atom_site_calc_flag
_atom_site_refinement_flags_posn
_atom_site_refinement_flags_adp
_atom_site_refinement_flags_occupancy
_atom_site_disorder_assembly
_atom_site_disorder_group
Er1 Er 0.49618(2) 0.73372(2) 0.80939(2) 0.01588(4) Uani 1 1 d . . . . .
Cl1 Cl 0.41253(5) 0.72757(5) 1.00342(5) 0.04314(19) Uani 1 1 d . . . . .
Cl2 Cl 0.41534(4) 0.55549(4) 0.67029(4) 0.02798(15) Uani 1 1 d . . . . .
F1 F 0.48899(10) 0.59051(11) 0.98522(9) 0.0353(4) Uani 1 1 d . . . . .
F2 F 0.36795(11) 0.57751(11) 1.03275(9) 0.0348(4) Uani 1 1 d . . . . .
F3 F 0.32573(9) 0.68700(10) 0.65101(9) 0.0280(4) Uani 1 1 d . . . . .
F4 F 0.36695(10) 0.62861(10) 0.55393(8) 0.0296(4) Uani 1 1 d . . . . .
O1 O 0.41762(11) 0.64801(12) 0.85747(10) 0.0258(4) Uani 1 1 d . . . . .
O1S O 0.60697(11) 0.63141(11) 0.81441(10) 0.0218(4) Uani 1 1 d . . . . .
O2 O 0.48575(11) 0.73072(11) 0.69752(9) 0.0203(4) Uani 1 1 d . . . . .
O2S O 0.39264(11) 0.84135(12) 0.81096(10) 0.0256(4) Uani 1 1 d . . . . .
O3 O 0.58561(11) 0.81705(11) 0.85707(9) 0.0220(4) Uani 1 1 d . . . . .
C1 C 0.36755(17) 0.60299(18) 0.90333(14) 0.0235(6) Uani 1 1 d . . . . .
C1S C 0.63297(18) 0.57061(18) 0.76029(15) 0.0278(6) Uani 1 1 d . . . . .
H1SA H 0.6699 0.5981 0.7253 0.033 Uiso 1 1 calc R U . . .
H1SB H 0.5825 0.5466 0.7335 0.033 Uiso 1 1 calc R U . . .
C2 C 0.27478(17) 0.63180(17) 0.89458(15) 0.0258(6) Uani 1 1 d . . . . .
C2S C 0.68119(18) 0.50238(19) 0.80198(15) 0.0281(6) Uani 1 1 d . . . . .
H2SA H 0.7235 0.4745 0.7720 0.034 Uiso 1 1 calc R U . . .
H2SB H 0.6421 0.4591 0.8203 0.034 Uiso 1 1 calc R U . . .
C3 C 0.24015(19) 0.6320(2) 0.82398(17) 0.0341(7) Uani 1 1 d . . . . .
H3 H 0.2743 0.6154 0.7855 0.041 Uiso 1 1 calc R U . . .
C3S C 0.72442(17) 0.55263(18) 0.86361(15) 0.0262(6) Uani 1 1 d . . . . .
H3SA H 0.7417 0.5155 0.9048 0.031 Uiso 1 1 calc R U . . .
H3SB H 0.7750 0.5834 0.8474 0.031 Uiso 1 1 calc R U . . .
C4 C 0.1559(2) 0.6563(2) 0.80927(18) 0.0399(8) Uani 1 1 d . . . . .
H4 H 0.1325 0.6558 0.7610 0.048 Uiso 1 1 calc R U . . .
C4S C 0.65444(18) 0.61311(18) 0.88315(15) 0.0269(6) Uani 1 1 d . . . . .
H4SA H 0.6168 0.5867 0.9181 0.032 Uiso 1 1 calc R U . . .
H4SB H 0.6789 0.6656 0.9047 0.032 Uiso 1 1 calc R U . . .
C5 C 0.10612(19) 0.6812(2) 0.86548(19) 0.0387(8) Uani 1 1 d . . . . .
H5 H 0.0490 0.6990 0.8557 0.046 Uiso 1 1 calc R U . . .
C5S C 0.31130(18) 0.8349(2) 0.76955(18) 0.0362(7) Uani 1 1 d D . . . .
H5SA H 0.2920 0.7753 0.7669 0.043 Uiso 0.706(6) 1 calc R U P A 1
H5SB H 0.3168 0.8564 0.7198 0.043 Uiso 0.706(6) 1 calc R U P A 1
H5SC H 0.2702 0.7991 0.7946 0.043 Uiso 0.294(6) 1 calc R U P A 2
H5SD H 0.3187 0.8122 0.7204 0.043 Uiso 0.294(6) 1 calc R U P A 2
C6 C 0.1399(2) 0.6801(2) 0.93559(18) 0.0378(8) Uani 1 1 d . . . . .
H6 H 0.1057 0.6967 0.9741 0.045 Uiso 1 1 calc R U . . .
C7 C 0.22372(18) 0.65490(19) 0.95033(17) 0.0318(7) Uani 1 1 d . . . . .
H7 H 0.2461 0.6535 0.9989 0.038 Uiso 1 1 calc R U . . .
C8 C 0.37216(17) 0.50708(18) 0.89000(14) 0.0242(6) Uani 1 1 d . . . . .
C8S C 0.38795(19) 0.9120(2) 0.86077(17) 0.0357(7) Uani 1 1 d D . . . .
H8SA H 0.4361 0.9515 0.8549 0.043 Uiso 0.706(6) 1 calc R U P A 1
H8SB H 0.3896 0.8918 0.9114 0.043 Uiso 0.706(6) 1 calc R U P A 1
H8SC H 0.4440 0.9405 0.8665 0.043 Uiso 0.294(6) 1 calc R U P A 2
H8SD H 0.3716 0.8919 0.9088 0.043 Uiso 0.294(6) 1 calc R U P A 2
C9 C 0.30999(18) 0.45283(19) 0.91373(16) 0.0305(6) Uani 1 1 d . . . . .
H9 H 0.2639 0.4751 0.9391 0.037 Uiso 1 1 calc R U . . .
C10 C 0.3143(2) 0.3667(2) 0.90091(19) 0.0400(8) Uani 1 1 d . . . . .
H10 H 0.2712 0.3302 0.9174 0.048 Uiso 1 1 calc R U . . .
C11 C 0.3812(2) 0.3337(2) 0.86415(19) 0.0440(8) Uani 1 1 d . . . . .
H11 H 0.3843 0.2746 0.8552 0.053 Uiso 1 1 calc R U . . .
C12 C 0.4435(2) 0.3871(2) 0.84044(17) 0.0375(7) Uani 1 1 d . . . . .
H12 H 0.4896 0.3646 0.8152 0.045 Uiso 1 1 calc R U . . .
C13 C 0.43908(18) 0.47332(19) 0.85322(15) 0.0290(6) Uani 1 1 d . . . . .
H13 H 0.4822 0.5096 0.8367 0.035 Uiso 1 1 calc R U . . .
C14 C 0.40827(18) 0.61848(19) 0.98048(15) 0.0285(6) Uani 1 1 d . . . . .
C15 C 0.47004(16) 0.71346(16) 0.62524(13) 0.0187(5) Uani 1 1 d . . . . .
C16 C 0.55060(16) 0.67815(16) 0.59139(13) 0.0202(5) Uani 1 1 d . . . . .
C17 C 0.55131(18) 0.61903(18) 0.53556(15) 0.0263(6) Uani 1 1 d . . . . .
H17 H 0.4995 0.5937 0.5180 0.032 Uiso 1 1 calc R U . . .
C18 C 0.6278(2) 0.59690(19) 0.50543(16) 0.0321(7) Uani 1 1 d . . . . .
H18 H 0.6276 0.5568 0.4672 0.038 Uiso 1 1 calc R U . . .
C19 C 0.70340(19) 0.63238(19) 0.53044(16) 0.0316(7) Uani 1 1 d . . . . .
H19 H 0.7552 0.6170 0.5095 0.038 Uiso 1 1 calc R U . . .
C20 C 0.70370(18) 0.69058(19) 0.58624(16) 0.0303(7) Uani 1 1 d . . . . .
H20 H 0.7558 0.7151 0.6041 0.036 Uiso 1 1 calc R U . . .
C21 C 0.62767(17) 0.71291(17) 0.61585(14) 0.0235(6) Uani 1 1 d . . . . .
H21 H 0.6283 0.7532 0.6540 0.028 Uiso 1 1 calc R U . . .
C22 C 0.44318(16) 0.79367(17) 0.58167(14) 0.0212(5) Uani 1 1 d . . . . .
C23 C 0.42503(18) 0.79100(19) 0.50734(15) 0.0285(6) Uani 1 1 d . . . . .
H23 H 0.4264 0.7385 0.4825 0.034 Uiso 1 1 calc R U . . .
C24 C 0.40497(18) 0.8644(2) 0.46941(16) 0.0319(7) Uani 1 1 d . . . . .
H24 H 0.3924 0.8618 0.4188 0.038 Uiso 1 1 calc R U . . .
C25 C 0.40312(18) 0.9415(2) 0.50457(17) 0.0321(7) Uani 1 1 d . . . . .
H25 H 0.3894 0.9917 0.4784 0.039 Uiso 1 1 calc R U . . .
C26 C 0.42149(18) 0.94469(19) 0.57820(17) 0.0307(6) Uani 1 1 d . . . . .
H26 H 0.4207 0.9975 0.6027 0.037 Uiso 1 1 calc R U . . .
C27 C 0.44106(17) 0.87126(17) 0.61681(15) 0.0255(6) Uani 1 1 d . . . . .
H27 H 0.4531 0.8741 0.6675 0.031 Uiso 1 1 calc R U . . .
C28 C 0.39389(17) 0.65068(17) 0.62156(14) 0.0232(6) Uani 1 1 d . . . . .
C29 C 0.64002(17) 0.88083(17) 0.88051(14) 0.0215(5) Uani 1 1 d . . . . .
C30 C 0.60978(17) 0.96577(18) 0.84661(16) 0.0265(6) Uani 1 1 d . . . . .
C31 C 0.59355(18) 0.9654(2) 0.77266(16) 0.0323(7) Uani 1 1 d . . . . .
H31 H 0.6038 0.9154 0.7459 0.039 Uiso 1 1 calc R U . . .
C32 C 0.5625(2) 1.0369(2) 0.7367(2) 0.0436(9) Uani 1 1 d . . . . .
H32 H 0.5518 1.0360 0.6858 0.052 Uiso 1 1 calc R U . . .
C33 C 0.5473(2) 1.1097(2) 0.7756(3) 0.0555(11) Uani 1 1 d . . . . .
H33 H 0.5245 1.1584 0.7516 0.067 Uiso 1 1 calc R U . . .
C34 C 0.5648(3) 1.1113(2) 0.8479(3) 0.0652(13) Uani 1 1 d . . . . .
H34 H 0.5558 1.1619 0.8743 0.078 Uiso 1 1 calc R U . . .
C35 C 0.5958(2) 1.0402(2) 0.8838(2) 0.0475(9) Uani 1 1 d . . . . .
H35 H 0.6077 1.0423 0.9346 0.057 Uiso 1 1 calc R U . . .
C36 C 0.73229(17) 0.86504(17) 0.85913(14) 0.0224(6) Uani 1 1 d . . . . .
C37 C 0.74995(18) 0.7965(2) 0.81598(16) 0.0300(6) Uani 1 1 d . . . . .
H37 H 0.7052 0.7594 0.8003 0.036 Uiso 1 1 calc R U . . .
C38 C 0.8320(2) 0.7812(2) 0.79535(19) 0.0419(8) Uani 1 1 d . . . . .
H38 H 0.8430 0.7344 0.7649 0.050 Uiso 1 1 calc R U . . .
C39 C 0.8983(2) 0.8336(2) 0.8188(2) 0.0441(9) Uani 1 1 d . . . . .
H39 H 0.9550 0.8221 0.8059 0.053 Uiso 1 1 calc R U . . .
C40 C 0.88104(19) 0.9025(2) 0.86112(19) 0.0407(8) Uani 1 1 d . . . . .
H40 H 0.9262 0.9389 0.8773 0.049 Uiso 1 1 calc R U . . .
C41 C 0.79886(18) 0.91945(19) 0.88031(16) 0.0297(6) Uani 1 1 d . . . . .
H41 H 0.7876 0.9684 0.9081 0.036 Uiso 1 1 calc R U . . .
C42 C 0.6390(2) 0.8813(2) 0.96374(16) 0.0423(9) Uani 1 1 d D . . . .
Cl3' Cl 0.55264(11) 0.88710(12) 1.00788(10) 0.0289(2) Uani 0.493(3) 1 d D . P B 1
F5' F 0.6747(4) 0.9516(4) 0.9946(4) 0.0280(10) Uani 0.493(3) 1 d D . P B 1
F6' F 0.6847(3) 0.7978(2) 0.9882(2) 0.0233(6) Uani 0.493(3) 1 d D . P B 1
C6S C 0.2500(3) 0.8875(4) 0.8089(3) 0.0494(14) Uani 0.706(6) 1 d D . P A 1
H6SB H 0.2053 0.9113 0.7753 0.059 Uiso 0.706(6) 1 calc R U P A 1
H6SA H 0.2225 0.8540 0.8466 0.059 Uiso 0.706(6) 1 calc R U P A 1
C7S C 0.3042(4) 0.9550(4) 0.8415(4) 0.0347(16) Uani 0.706(6) 1 d D . P A 1
H7SA H 0.2788 0.9783 0.8852 0.042 Uiso 0.706(6) 1 calc R U P A 1
H7SB H 0.3119 1.0015 0.8066 0.042 Uiso 0.706(6) 1 calc R U P A 1
Cl3 Cl 0.65441(12) 0.79429(11) 1.00452(10) 0.0289(2) Uani 0.507(3) 1 d D . P B 2
F5 F 0.5440(2) 0.9065(2) 0.9786(2) 0.0233(6) Uani 0.507(3) 1 d D . P B 2
F6 F 0.7037(3) 0.9328(4) 0.9961(4) 0.0280(10) Uani 0.507(3) 1 d D . P B 2
C6S' C 0.2830(7) 0.9298(8) 0.7673(7) 0.0494(14) Uani 0.294(6) 1 d D . P A 2
H6SC H 0.3010 0.9570 0.7223 0.059 Uiso 0.294(6) 1 calc R U P A 2
H6SD H 0.2202 0.9340 0.7686 0.059 Uiso 0.294(6) 1 calc R U P A 2
C7S' C 0.3232(10) 0.9715(11) 0.8301(9) 0.0347(16) Uani 0.294(6) 1 d D . P A 2
H7SC H 0.2804 0.9843 0.8661 0.042 Uiso 0.294(6) 1 calc R U P A 2
H7SD H 0.3503 1.0250 0.8158 0.042 Uiso 0.294(6) 1 calc R U P A 2

loop_
_atom_site_aniso_label
_atom_site_aniso_U_11
_atom_site_aniso_U_22
_atom_site_aniso_U_33
_atom_site_aniso_U_23
_atom_site_aniso_U_13
_atom_site_aniso_U_12
Er1 0.01541(6) 0.01486(6) 0.01736(6) -0.00052(5) 0.00050(4) -0.00148(4)
Cl1 0.0459(5) 0.0304(4) 0.0518(5) -0.0095(4) -0.0103(4) -0.0055(4)
Cl2 0.0283(3) 0.0220(4) 0.0333(4) 0.0033(3) -0.0010(3) -0.0054(3)
F1 0.0277(9) 0.0430(11) 0.0343(10) 0.0036(8) -0.0077(7) 0.0001(8)
F2 0.0419(10) 0.0387(11) 0.0241(9) 0.0036(7) 0.0041(7) -0.0040(8)
F3 0.0183(8) 0.0286(9) 0.0374(9) -0.0029(7) 0.0038(7) 0.0007(6)
F4 0.0284(9) 0.0336(10) 0.0258(8) -0.0049(7) -0.0087(7) -0.0037(7)
O1 0.0231(10) 0.0292(11) 0.0254(10) 0.0086(8) 0.0042(8) -0.0045(8)
O1S 0.0246(10) 0.0179(10) 0.0226(9) -0.0032(7) -0.0019(7) 0.0029(7)
O2 0.0233(9) 0.0196(9) 0.0179(9) -0.0015(7) -0.0006(7) -0.0005(7)
O2S 0.0212(9) 0.0236(11) 0.0318(11) -0.0051(8) -0.0013(8) 0.0037(8)
O3 0.0227(9) 0.0182(10) 0.0250(10) -0.0035(7) 0.0008(7) -0.0055(7)
C1 0.0229(13) 0.0242(15) 0.0237(14) 0.0015(11) 0.0035(11) -0.0058(11)
C1S 0.0320(15) 0.0262(16) 0.0250(14) -0.0054(12) -0.0013(11) 0.0069(12)
C2 0.0267(14) 0.0183(14) 0.0328(15) -0.0018(11) 0.0036(11) -0.0053(11)
C2S 0.0267(15) 0.0279(16) 0.0295(15) -0.0026(12) -0.0003(11) 0.0063(12)
C3 0.0257(15) 0.0391(19) 0.0378(17) 0.0074(14) 0.0038(13) 0.0008(13)
C3S 0.0208(13) 0.0289(16) 0.0284(15) 0.0004(12) -0.0037(11) 0.0016(11)
C4 0.0301(17) 0.047(2) 0.0419(19) 0.0117(16) -0.0033(14) -0.0008(14)
C4S 0.0334(16) 0.0241(15) 0.0226(14) -0.0034(11) -0.0059(11) 0.0028(12)
C5 0.0225(15) 0.0348(19) 0.058(2) 0.0029(16) -0.0016(14) 0.0029(13)
C5S 0.0229(15) 0.0362(19) 0.0488(19) -0.0136(15) -0.0047(13) 0.0042(13)
C6 0.0313(16) 0.0346(19) 0.0480(19) -0.0132(15) 0.0047(14) 0.0009(13)
C7 0.0294(15) 0.0278(17) 0.0383(17) -0.0088(13) 0.0028(13) -0.0019(12)
C8 0.0248(14) 0.0252(15) 0.0223(13) 0.0026(11) -0.0034(11) -0.0045(11)
C8S 0.0324(16) 0.0372(19) 0.0370(17) -0.0141(14) -0.0024(13) 0.0085(14)
C9 0.0270(15) 0.0313(17) 0.0331(16) 0.0033(13) 0.0014(12) -0.0042(12)
C10 0.0351(17) 0.0290(18) 0.055(2) 0.0032(15) -0.0066(15) -0.0105(14)
C11 0.046(2) 0.0274(18) 0.057(2) -0.0090(16) -0.0084(17) -0.0016(15)
C12 0.0397(18) 0.0378(19) 0.0350(17) -0.0078(14) 0.0025(14) 0.0030(14)
C13 0.0279(15) 0.0362(18) 0.0228(14) 0.0021(12) 0.0013(11) -0.0023(12)
C14 0.0321(15) 0.0258(16) 0.0280(15) -0.0001(12) 0.0055(12) -0.0068(12)
C15 0.0179(12) 0.0196(14) 0.0184(12) 0.0003(10) -0.0005(9) -0.0012(10)
C16 0.0237(13) 0.0177(14) 0.0192(12) 0.0043(10) 0.0011(10) 0.0021(10)
C17 0.0292(15) 0.0229(15) 0.0270(15) -0.0009(11) 0.0013(11) 0.0041(11)
C18 0.0418(18) 0.0235(16) 0.0319(16) 0.0003(12) 0.0114(13) 0.0092(13)
C19 0.0290(15) 0.0284(17) 0.0384(17) 0.0106(13) 0.0131(13) 0.0101(12)
C20 0.0229(14) 0.0335(18) 0.0346(16) 0.0126(13) 0.0018(12) 0.0014(12)
C21 0.0251(14) 0.0240(15) 0.0215(13) 0.0033(11) 0.0021(10) -0.0001(11)
C22 0.0168(12) 0.0222(14) 0.0246(13) 0.0033(11) 0.0009(10) 0.0008(10)
C23 0.0288(15) 0.0300(16) 0.0268(15) 0.0007(12) 0.0007(11) 0.0075(12)
C24 0.0306(16) 0.0389(19) 0.0261(15) 0.0079(13) 0.0019(12) 0.0106(13)
C25 0.0231(14) 0.0310(17) 0.0420(18) 0.0148(14) -0.0004(12) 0.0044(12)
C26 0.0284(15) 0.0213(15) 0.0422(17) 0.0010(13) -0.0010(13) -0.0007(12)
C27 0.0237(14) 0.0232(15) 0.0293(15) 0.0025(11) -0.0025(11) -0.0004(11)
C28 0.0229(13) 0.0218(14) 0.0245(14) -0.0009(11) -0.0009(10) 0.0006(11)
C29 0.0266(14) 0.0196(14) 0.0184(13) -0.0037(10) 0.0014(10) -0.0070(11)
C30 0.0223(14) 0.0200(15) 0.0374(16) -0.0005(12) 0.0023(12) -0.0057(11)
C31 0.0287(15) 0.0315(17) 0.0367(17) 0.0078(13) 0.0026(13) -0.0025(12)
C32 0.0286(17) 0.045(2) 0.057(2) 0.0214(17) -0.0044(15) -0.0083(14)
C33 0.0326(18) 0.0249(19) 0.107(4) 0.017(2) -0.017(2) -0.0059(14)
C34 0.063(3) 0.0230(19) 0.107(4) -0.011(2) -0.022(3) 0.0030(18)
C35 0.052(2) 0.0265(18) 0.063(2) -0.0130(17) -0.0090(18) -0.0018(15)
C36 0.0246(14) 0.0235(15) 0.0188(13) 0.0083(11) -0.0030(10) -0.0045(11)
C37 0.0281(15) 0.0294(16) 0.0329(16) 0.0016(13) 0.0049(12) -0.0038(12)
C38 0.0362(18) 0.039(2) 0.052(2) 0.0081(15) 0.0175(15) 0.0038(14)
C39 0.0223(15) 0.049(2) 0.062(2) 0.0303(18) 0.0083(15) 0.0035(14)
C40 0.0244(15) 0.045(2) 0.052(2) 0.0268(17) -0.0117(14) -0.0108(14)
C41 0.0282(15) 0.0278(16) 0.0319(16) 0.0095(12) -0.0097(12) -0.0093(12)
C42 0.071(2) 0.0333(19) 0.0236(16) -0.0085(13) 0.0093(15) -0.0306(17)
Cl3' 0.0283(6) 0.0333(6) 0.0250(6) 0.0023(5) 0.0009(5) 0.0030(5)
F5' 0.037(3) 0.022(3) 0.0240(10) -0.0061(17) -0.005(2) -0.0034(18)
F6' 0.0167(12) 0.0228(13) 0.0306(17) 0.0015(11) 0.0035(12) 0.0079(10)
C6S 0.026(2) 0.070(4) 0.051(3) -0.030(3) -0.0037(19) 0.015(2)
C7S 0.037(3) 0.029(3) 0.038(3) -0.004(2) 0.000(2) 0.010(2)
Cl3 0.0283(6) 0.0333(6) 0.0250(6) 0.0023(5) 0.0009(5) 0.0030(5)
F5 0.0167(12) 0.0228(13) 0.0306(17) 0.0015(11) 0.0035(12) 0.0079(10)
F6 0.037(3) 0.022(3) 0.0240(10) -0.0061(17) -0.005(2) -0.0034(18)
C6S' 0.026(2) 0.070(4) 0.051(3) -0.030(3) -0.0037(19) 0.015(2)
C7S' 0.037(3) 0.029(3) 0.038(3) -0.004(2) 0.000(2) 0.010(2)

loop_
_atom_type_symbol
_atom_type_description
_atom_type_scat_dispersion_real
_atom_type_scat_dispersion_imag
_atom_type_scat_source
C C 0.0033 0.0016 'International Tables Vol C Tables 4.2.6.8 and 6.1.1.4'
H H 0.0000 0.0000 'International Tables Vol C Tables 4.2.6.8 and 6.1.1.4'
Cl Cl 0.1484 0.1585 'International Tables Vol C Tables 4.2.6.8 and 6.1.1.4'
Er Er -0.2586 4.9576 'International Tables Vol C Tables 4.2.6.8 and 6.1.1.4'
F F 0.0171 0.0103 'International Tables Vol C Tables 4.2.6.8 and 6.1.1.4'
O O 0.0106 0.0060 'International Tables Vol C Tables 4.2.6.8 and 6.1.1.4'

loop_
_geom_angle_atom_site_label_1
_geom_angle_atom_site_label_2
_geom_angle_atom_site_label_3
_geom_angle
_geom_angle_site_symmetry_1
_geom_angle_site_symmetry_3
_geom_angle_publ_flag
O1 Er1 O1S 89.35(7) . . ?
O1 Er1 O2 113.35(7) . . ?
O1 Er1 O2S 92.35(7) . . ?
O1 Er1 O3 129.45(7) . . ?
O2 Er1 O1S 92.65(6) . . ?
O2 Er1 O2S 90.42(7) . . ?
O2 Er1 O3 117.15(7) . . ?
O2S Er1 O1S 175.58(6) . . ?
O3 Er1 O1S 86.32(7) . . ?
O3 Er1 O2S 89.45(7) . . ?
C1 O1 Er1 166.66(18) . . ?
C1S O1S Er1 130.52(15) . . ?
C1S O1S C4S 108.48(19) . . ?
C4S O1S Er1 120.50(15) . . ?
C15 O2 Er1 168.27(16) . . ?
C5S O2S Er1 122.02(16) . . ?
C8S O2S Er1 128.27(16) . . ?
C8S O2S C5S 108.5(2) . . ?
C29 O3 Er1 171.12(17) . . ?
O1 C1 C2 110.5(2) . . ?
O1 C1 C8 112.1(2) . . ?
O1 C1 C14 105.2(2) . . ?
C2 C1 C8 109.2(2) . . ?
C2 C1 C14 113.5(2) . . ?
C8 C1 C14 106.4(2) . . ?
O1S C1S H1SA 110.6 . . ?
O1S C1S H1SB 110.6 . . ?
O1S C1S C2S 105.6(2) . . ?
H1SA C1S H1SB 108.7 . . ?
C2S C1S H1SA 110.6 . . ?
C2S C1S H1SB 110.6 . . ?
C3 C2 C1 115.4(2) . . ?
C7 C2 C1 125.6(3) . . ?
C7 C2 C3 119.0(3) . . ?
C1S C2S H2SA 111.4 . . ?
C1S C2S H2SB 111.4 . . ?
C1S C2S C3S 101.9(2) . . ?
H2SA C2S H2SB 109.3 . . ?
C3S C2S H2SA 111.4 . . ?
C3S C2S H2SB 111.4 . . ?
C2 C3 H3 119.7 . . ?
C2 C3 C4 120.6(3) . . ?
C4 C3 H3 119.7 . . ?
C2S C3S H3SA 111.4 . . ?
C2S C3S H3SB 111.4 . . ?
H3SA C3S H3SB 109.3 . . ?
C4S C3S C2S 101.9(2) . . ?
C4S C3S H3SA 111.4 . . ?
C4S C3S H3SB 111.4 . . ?
C3 C4 H4 120.1 . . ?
C5 C4 C3 119.7(3) . . ?
C5 C4 H4 120.1 . . ?
O1S C4S C3S 105.1(2) . . ?
O1S C4S H4SA 110.7 . . ?
O1S C4S H4SB 110.7 . . ?
C3S C4S H4SA 110.7 . . ?
C3S C4S H4SB 110.7 . . ?
H4SA C4S H4SB 108.8 . . ?
C4 C5 H5 120.1 . . ?
C6 C5 C4 119.8(3) . . ?
C6 C5 H5 120.1 . . ?
O2S C5S H5SA 110.6 . . ?
O2S C5S H5SB 110.6 . . ?
O2S C5S H5SC 111.6 . . ?
O2S C5S H5SD 111.6 . . ?
O2S C5S C6S 105.9(3) . . ?
O2S C5S C6S' 100.8(5) . . ?
H5SA C5S H5SB 108.7 . . ?
H5SC C5S H5SD 109.4 . . ?
C6S C5S H5SA 110.6 . . ?
C6S C5S H5SB 110.6 . . ?
C6S' C5S H5SC 111.6 . . ?
C6S' C5S H5SD 111.6 . . ?
C5 C6 H6 119.8 . . ?
C5 C6 C7 120.4(3) . . ?
C7 C6 H6 119.8 . . ?
C2 C7 C6 120.4(3) . . ?
C2 C7 H7 119.8 . . ?
C6 C7 H7 119.8 . . ?
C9 C8 C1 121.3(3) . . ?
C13 C8 C1 120.0(2) . . ?
C13 C8 C9 118.7(3) . . ?
O2S C8S H8SA 110.6 . . ?
O2S C8S H8SB 110.6 . . ?
O2S C8S H8SC 110.2 . . ?
O2S C8S H8SD 110.2 . . ?
O2S C8S C7S 105.5(3) . . ?
O2S C8S C7S' 107.5(7) . . ?
H8SA C8S H8SB 108.8 . . ?
H8SC C8S H8SD 108.5 . . ?
C7S C8S H8SA 110.6 . . ?
C7S C8S H8SB 110.6 . . ?
C7S' C8S H8SC 110.2 . . ?
C7S' C8S H8SD 110.2 . . ?
C8 C9 H9 119.6 . . ?
C10 C9 C8 120.9(3) . . ?
C10 C9 H9 119.6 . . ?
C9 C10 H10 120.0 . . ?
C11 C10 C9 120.0(3) . . ?
C11 C10 H10 120.0 . . ?
C10 C11 H11 120.2 . . ?
C12 C11 C10 119.6(3) . . ?
C12 C11 H11 120.2 . . ?
C11 C12 H12 119.8 . . ?
C11 C12 C13 120.3(3) . . ?
C13 C12 H12 119.8 . . ?
C8 C13 H13 119.7 . . ?
C12 C13 C8 120.5(3) . . ?
C12 C13 H13 119.7 . . ?
F1 C14 Cl1 106.23(19) . . ?
F1 C14 F2 105.7(2) . . ?
F1 C14 C1 110.7(2) . . ?
F2 C14 Cl1 107.96(19) . . ?
F2 C14 C1 113.4(2) . . ?
C1 C14 Cl1 112.4(2) . . ?
O2 C15 C16 110.7(2) . . ?
O2 C15 C22 112.1(2) . . ?
O2 C15 C28 105.7(2) . . ?
C16 C15 C22 107.0(2) . . ?
C16 C15 C28 113.3(2) . . ?
C22 C15 C28 108.0(2) . . ?
C17 C16 C15 125.4(2) . . ?
C21 C16 C15 116.4(2) . . ?
C21 C16 C17 118.0(2) . . ?
C16 C17 H17 119.9 . . ?
C18 C17 C16 120.2(3) . . ?
C18 C17 H17 119.9 . . ?
C17 C18 H18 119.6 . . ?
C19 C18 C17 120.7(3) . . ?
C19 C18 H18 119.6 . . ?
C18 C19 H19 120.2 . . ?
C18 C19 C20 119.7(3) . . ?
C20 C19 H19 120.2 . . ?
C19 C20 H20 120.2 . . ?
C19 C20 C21 119.6(3) . . ?
C21 C20 H20 120.2 . . ?
C16 C21 H21 119.1 . . ?
C20 C21 C16 121.8(3) . . ?
C20 C21 H21 119.1 . . ?
C23 C22 C15 121.8(2) . . ?
C27 C22 C15 119.3(2) . . ?
C27 C22 C23 118.8(3) . . ?
C22 C23 H23 119.8 . . ?
C24 C23 C22 120.4(3) . . ?
C24 C23 H23 119.8 . . ?
C23 C24 H24 119.7 . . ?
C25 C24 C23 120.6(3) . . ?
C25 C24 H24 119.7 . . ?
C24 C25 H25 120.4 . . ?
C26 C25 C24 119.3(3) . . ?
C26 C25 H25 120.4 . . ?
C25 C26 H26 119.7 . . ?
C25 C26 C27 120.5(3) . . ?
C27 C26 H26 119.7 . . ?
C22 C27 C26 120.4(3) . . ?
C22 C27 H27 119.8 . . ?
C26 C27 H27 119.8 . . ?
F3 C28 Cl2 106.79(18) . . ?
F3 C28 C15 109.5(2) . . ?
F4 C28 Cl2 107.21(18) . . ?
F4 C28 F3 105.4(2) . . ?
F4 C28 C15 114.4(2) . . ?
C15 C28 Cl2 113.04(18) . . ?
O3 C29 C30 109.5(2) . . ?
O3 C29 C36 112.2(2) . . ?
O3 C29 C42 106.4(2) . . ?
C36 C29 C30 108.1(2) . . ?
C36 C29 C42 108.2(2) . . ?
C42 C29 C30 112.5(2) . . ?
C31 C30 C29 115.9(3) . . ?
C31 C30 C35 118.1(3) . . ?
C35 C30 C29 126.0(3) . . ?
C30 C31 H31 119.5 . . ?
C30 C31 C32 121.0(3) . . ?
C32 C31 H31 119.5 . . ?
C31 C32 H32 120.2 . . ?
C33 C32 C31 119.5(3) . . ?
C33 C32 H32 120.2 . . ?
C32 C33 H33 120.1 . . ?
C34 C33 C32 119.9(3) . . ?
C34 C33 H33 120.1 . . ?
C33 C34 H34 119.7 . . ?
C33 C34 C35 120.7(4) . . ?
C35 C34 H34 119.7 . . ?
C30 C35 H35 119.6 . . ?
C34 C35 C30 120.8(4) . . ?
C34 C35 H35 119.6 . . ?
C37 C36 C29 119.5(2) . . ?
C37 C36 C41 118.5(3) . . ?
C41 C36 C29 122.0(3) . . ?
C36 C37 H37 119.6 . . ?
C36 C37 C38 120.8(3) . . ?
C38 C37 H37 119.6 . . ?
C37 C38 H38 119.8 . . ?
C37 C38 C39 120.4(3) . . ?
C39 C38 H38 119.8 . . ?
C38 C39 H39 120.4 . . ?
C40 C39 C38 119.1(3) . . ?
C40 C39 H39 120.4 . . ?
C39 C40 H40 119.6 . . ?
C39 C40 C41 120.8(3) . . ?
C41 C40 H40 119.6 . . ?
C36 C41 H41 119.8 . . ?
C40 C41 C36 120.3(3) . . ?
C40 C41 H41 119.8 . . ?
C29 C42 Cl3' 123.6(3) . . ?
C29 C42 F6' 105.0(3) . . ?
C29 C42 Cl3 117.6(2) . . ?
C29 C42 F5 103.3(3) . . ?
F5' C42 C29 113.7(4) . . ?
F5' C42 Cl3' 94.6(3) . . ?
F5' C42 F6' 113.3(3) . . ?
F6' C42 Cl3' 106.6(2) . . ?
F5 C42 Cl3 105.1(2) . . ?
F6 C42 C29 112.6(4) . . ?
F6 C42 Cl3 102.0(3) . . ?
F6 C42 F5 116.6(3) . . ?
C5S C6S H6SB 111.1 . . ?
C5S C6S H6SA 111.1 . . ?
H6SB C6S H6SA 109.1 . . ?
C7S C6S C5S 103.3(4) . . ?
C7S C6S H6SB 111.1 . . ?
C7S C6S H6SA 111.1 . . ?
C8S C7S H7SA 110.8 . . ?
C8S C7S H7SB 110.8 . . ?
C6S C7S C8S 104.5(4) . . ?
C6S C7S H7SA 110.8 . . ?
C6S C7S H7SB 110.8 . . ?
H7SA C7S H7SB 108.9 . . ?
C5S C6S' H6SC 110.2 . . ?
C5S C6S' H6SD 110.2 . . ?
H6SC C6S' H6SD 108.5 . . ?
C7S' C6S' C5S 107.5(10) . . ?
C7S' C6S' H6SC 110.2 . . ?
C7S' C6S' H6SD 110.2 . . ?
C8S C7S' H7SC 110.4 . . ?
C8S C7S' H7SD 110.4 . . ?
C6S' C7S' C8S 106.5(12) . . ?
C6S' C7S' H7SC 110.4 . . ?
C6S' C7S' H7SD 110.4 . . ?
H7SC C7S' H7SD 108.6 . . ?

loop_
_geom_bond_atom_site_label_1
_geom_bond_atom_site_label_2
_geom_bond_distance
_geom_bond_site_symmetry_2
_geom_bond_publ_flag
Er1 O1 2.0630(18) . ?
Er1 O1S 2.3742(17) . ?
Er1 O2 2.0705(17) . ?
Er1 O2S 2.3546(18) . ?
Er1 O3 2.0899(17) . ?
Cl1 C14 1.776(3) . ?
Cl2 C28 1.778(3) . ?
F1 C14 1.342(3) . ?
F2 C14 1.347(3) . ?
F3 C28 1.353(3) . ?
F4 C28 1.348(3) . ?
O1 C1 1.382(3) . ?
O1S C1S 1.461(3) . ?
O1S C4S 1.473(3) . ?
O2 C15 1.376(3) . ?
O2S C5S 1.462(3) . ?
O2S C8S 1.453(3) . ?
O3 C29 1.378(3) . ?
C1 C2 1.528(4) . ?
C1 C8 1.538(4) . ?
C1 C14 1.556(4) . ?
C1S H1SA 0.9900 . ?
C1S H1SB 0.9900 . ?
C1S C2S 1.509(4) . ?
C2 C3 1.392(4) . ?
C2 C7 1.386(4) . ?
C2S H2SA 0.9900 . ?
C2S H2SB 0.9900 . ?
C2S C3S 1.523(4) . ?
C3 H3 0.9500 . ?
C3 C4 1.393(4) . ?
C3S H3SA 0.9900 . ?
C3S H3SB 0.9900 . ?
C3S C4S 1.514(4) . ?
C4 H4 0.9500 . ?
C4 C5 1.388(5) . ?
C4S H4SA 0.9900 . ?
C4S H4SB 0.9900 . ?
C5 H5 0.9500 . ?
C5 C6 1.379(5) . ?
C5S H5SA 0.9900 . ?
C5S H5SB 0.9900 . ?
C5S H5SC 0.9900 . ?
C5S H5SD 0.9900 . ?
C5S C6S 1.489(5) . ?
C5S C6S' 1.565(11) . ?
C6 H6 0.9500 . ?
C6 C7 1.390(4) . ?
C7 H7 0.9500 . ?
C8 C9 1.387(4) . ?
C8 C13 1.386(4) . ?
C8S H8SA 0.9900 . ?
C8S H8SB 0.9900 . ?
C8S H8SC 0.9900 . ?
C8S H8SD 0.9900 . ?
C8S C7S 1.508(6) . ?
C8S C7S' 1.478(14) . ?
C9 H9 0.9500 . ?
C9 C10 1.384(4) . ?
C10 H10 0.9500 . ?
C10 C11 1.381(5) . ?
C11 H11 0.9500 . ?
C11 C12 1.380(5) . ?
C12 H12 0.9500 . ?
C12 C13 1.385(4) . ?
C13 H13 0.9500 . ?
C15 C16 1.543(3) . ?
C15 C22 1.550(4) . ?
C15 C28 1.553(4) . ?
C16 C17 1.394(4) . ?
C16 C21 1.386(4) . ?
C17 H17 0.9500 . ?
C17 C18 1.393(4) . ?
C18 H18 0.9500 . ?
C18 C19 1.374(4) . ?
C19 H19 0.9500 . ?
C19 C20 1.383(4) . ?
C20 H20 0.9500 . ?
C20 C21 1.384(4) . ?
C21 H21 0.9500 . ?
C22 C23 1.393(4) . ?
C22 C27 1.389(4) . ?
C23 H23 0.9500 . ?
C23 C24 1.385(4) . ?
C24 H24 0.9500 . ?
C24 C25 1.382(4) . ?
C25 H25 0.9500 . ?
C25 C26 1.381(4) . ?
C26 H26 0.9500 . ?
C26 C27 1.390(4) . ?
C27 H27 0.9500 . ?
C29 C30 1.547(4) . ?
C29 C36 1.541(4) . ?
C29 C42 1.542(4) . ?
C30 C31 1.381(4) . ?
C30 C35 1.386(4) . ?
C31 H31 0.9500 . ?
C31 C32 1.389(4) . ?
C32 H32 0.9500 . ?
C32 C33 1.384(5) . ?
C33 H33 0.9500 . ?
C33 C34 1.354(6) . ?
C34 H34 0.9500 . ?
C34 C35 1.383(5) . ?
C35 H35 0.9500 . ?
C36 C37 1.382(4) . ?
C36 C41 1.396(4) . ?
C37 H37 0.9500 . ?
C37 C38 1.384(4) . ?
C38 H38 0.9500 . ?
C38 C39 1.384(5) . ?
C39 H39 0.9500 . ?
C39 C40 1.376(5) . ?
C40 H40 0.9500 . ?
C40 C41 1.382(4) . ?
C41 H41 0.9500 . ?
C42 Cl3' 1.620(4) . ?
C42 F5' 1.357(7) . ?
C42 F6' 1.559(5) . ?
C42 Cl3 1.582(4) . ?
C42 F5 1.582(5) . ?
C42 F6 1.413(7) . ?
C6S H6SB 0.9900 . ?
C6S H6SA 0.9900 . ?
C6S C7S 1.476(7) . ?
C7S H7SA 0.9900 . ?
C7S H7SB 0.9900 . ?
C6S' H6SC 0.9900 . ?
C6S' H6SD 0.9900 . ?
C6S' C7S' 1.454(15) . ?
C7S' H7SC 0.9900 . ?
C7S' H7SD 0.9900 . ?

loop_
_geom_torsion_atom_site_label_1
_geom_torsion_atom_site_label_2
_geom_torsion_atom_site_label_3
_geom_torsion_atom_site_label_4
_geom_torsion
_geom_torsion_site_symmetry_1
_geom_torsion_site_symmetry_2
_geom_torsion_site_symmetry_3
_geom_torsion_site_symmetry_4
_geom_torsion_publ_flag
Er1 O1 C1 C2 91.6(8) . . . . ?
Er1 O1 C1 C8 -146.4(7) . . . . ?
Er1 O1 C1 C14 -31.2(9) . . . . ?
Er1 O1S C1S C2S -158.46(17) . . . . ?
Er1 O1S C4S C3S -174.33(16) . . . . ?
Er1 O2 C15 C16 -102.3(8) . . . . ?
Er1 O2 C15 C22 138.3(7) . . . . ?
Er1 O2 C15 C28 20.8(9) . . . . ?
Er1 O2S C5S C6S 153.1(3) . . . . ?
Er1 O2S C5S C6S' -161.2(5) . . . . ?
Er1 O2S C8S C7S -174.1(3) . . . . ?
Er1 O2S C8S C7S' 167.8(8) . . . . ?
O1 C1 C2 C3 52.1(3) . . . . ?
O1 C1 C2 C7 -129.6(3) . . . . ?
O1 C1 C8 C9 -160.8(3) . . . . ?
O1 C1 C8 C13 18.8(3) . . . . ?
O1 C1 C14 Cl1 58.3(3) . . . . ?
O1 C1 C14 F1 -60.3(3) . . . . ?
O1 C1 C14 F2 -178.9(2) . . . . ?
O1S C1S C2S C3S -33.8(3) . . . . ?
O2 C15 C16 C17 147.3(2) . . . . ?
O2 C15 C16 C21 -37.2(3) . . . . ?
O2 C15 C22 C23 179.3(2) . . . . ?
O2 C15 C22 C27 2.5(3) . . . . ?
O2 C15 C28 Cl2 -59.3(2) . . . . ?
O2 C15 C28 F3 59.7(3) . . . . ?
O2 C15 C28 F4 177.7(2) . . . . ?
O2S C5S C6S C7S 31.2(5) . . . . ?
O2S C5S C6S' C7S' -25.9(11) . . . . ?
O2S C8S C7S C6S 26.3(5) . . . . ?
O2S C8S C7S' C6S' 7.1(14) . . . . ?
O3 C29 C30 C31 -50.1(3) . . . . ?
O3 C29 C30 C35 128.1(3) . . . . ?
O3 C29 C36 C37 5.0(3) . . . . ?
O3 C29 C36 C41 -176.8(2) . . . . ?
O3 C29 C42 Cl3' -53.2(3) . . . . ?
O3 C29 C42 F5' -166.6(3) . . . . ?
O3 C29 C42 F6' 69.1(3) . . . . ?
O3 C29 C42 Cl3 50.7(3) . . . . ?
O3 C29 C42 F5 -64.5(3) . . . . ?
O3 C29 C42 F6 168.9(3) . . . . ?
C1 C2 C3 C4 179.4(3) . . . . ?
C1 C2 C7 C6 180.0(3) . . . . ?
C1 C8 C9 C10 179.4(3) . . . . ?
C1 C8 C13 C12 -179.5(3) . . . . ?
C1S O1S C4S C3S 12.9(3) . . . . ?
C1S C2S C3S C4S 40.9(3) . . . . ?
C2 C1 C8 C9 -38.1(3) . . . . ?
C2 C1 C8 C13 141.5(3) . . . . ?
C2 C1 C14 Cl1 -62.6(3) . . . . ?
C2 C1 C14 F1 178.8(2) . . . . ?
C2 C1 C14 F2 60.3(3) . . . . ?
C2 C3 C4 C5 0.6(5) . . . . ?
C2S C3S C4S O1S -33.5(3) . . . . ?
C3 C2 C7 C6 -1.8(4) . . . . ?
C3 C4 C5 C6 -1.3(5) . . . . ?
C4 C5 C6 C7 0.6(5) . . . . ?
C4S O1S C1S C2S 13.3(3) . . . . ?
C5 C6 C7 C2 1.0(5) . . . . ?
C5S O2S C8S C7S -6.8(4) . . . . ?
C5S O2S C8S C7S' -24.9(8) . . . . ?
C5S C6S C7S C8S -35.1(5) . . . . ?
C5S C6S' C7S' C8S 12.0(15) . . . . ?
C7 C2 C3 C4 1.0(5) . . . . ?
C8 C1 C2 C3 -71.6(3) . . . . ?
C8 C1 C2 C7 106.7(3) . . . . ?
C8 C1 C14 Cl1 177.39(18) . . . . ?
C8 C1 C14 F1 58.8(3) . . . . ?
C8 C1 C14 F2 -59.8(3) . . . . ?
C8 C9 C10 C11 0.1(5) . . . . ?
C8S O2S C5S C6S -15.1(4) . . . . ?
C8S O2S C5S C6S' 30.5(6) . . . . ?
C9 C8 C13 C12 0.1(4) . . . . ?
C9 C10 C11 C12 0.0(5) . . . . ?
C10 C11 C12 C13 -0.1(5) . . . . ?
C11 C12 C13 C8 0.1(5) . . . . ?
C13 C8 C9 C10 -0.2(4) . . . . ?
C14 C1 C2 C3 170.0(2) . . . . ?
C14 C1 C2 C7 -11.7(4) . . . . ?
C14 C1 C8 C9 84.7(3) . . . . ?
C14 C1 C8 C13 -95.7(3) . . . . ?
C15 C16 C17 C18 174.8(3) . . . . ?
C15 C16 C21 C20 -175.6(2) . . . . ?
C15 C22 C23 C24 -177.0(2) . . . . ?
C15 C22 C27 C26 176.6(2) . . . . ?
C16 C15 C22 C23 57.8(3) . . . . ?
C16 C15 C22 C27 -119.0(3) . . . . ?
C16 C15 C28 Cl2 62.2(2) . . . . ?
C16 C15 C28 F3 -178.8(2) . . . . ?
C16 C15 C28 F4 -60.9(3) . . . . ?
C16 C17 C18 C19 0.4(4) . . . . ?
C17 C16 C21 C20 0.2(4) . . . . ?
C17 C18 C19 C20 0.1(4) . . . . ?
C18 C19 C20 C21 -0.5(4) . . . . ?
C19 C20 C21 C16 0.4(4) . . . . ?
C21 C16 C17 C18 -0.6(4) . . . . ?
C22 C15 C16 C17 -90.3(3) . . . . ?
C22 C15 C16 C21 85.2(3) . . . . ?
C22 C15 C28 Cl2 -179.41(18) . . . . ?
C22 C15 C28 F3 -60.5(3) . . . . ?
C22 C15 C28 F4 57.5(3) . . . . ?
C22 C23 C24 C25 0.4(4) . . . . ?
C23 C22 C27 C26 -0.2(4) . . . . ?
C23 C24 C25 C26 0.0(4) . . . . ?
C24 C25 C26 C27 -0.4(4) . . . . ?
C25 C26 C27 C22 0.6(4) . . . . ?
C27 C22 C23 C24 -0.2(4) . . . . ?
C28 C15 C16 C17 28.7(3) . . . . ?
C28 C15 C16 C21 -155.9(2) . . . . ?
C28 C15 C22 C23 -64.6(3) . . . . ?
C28 C15 C22 C27 118.6(3) . . . . ?
C29 C30 C31 C32 177.1(3) . . . . ?
C29 C30 C35 C34 -176.9(3) . . . . ?
C29 C36 C37 C38 179.4(3) . . . . ?
C29 C36 C41 C40 178.9(3) . . . . ?
C30 C29 C36 C37 -115.7(3) . . . . ?
C30 C29 C36 C41 62.4(3) . . . . ?
C30 C29 C42 Cl3' 66.7(3) . . . . ?
C30 C29 C42 F5' -46.7(4) . . . . ?
C30 C29 C42 F6' -171.1(3) . . . . ?
C30 C29 C42 Cl3 170.6(2) . . . . ?
C30 C29 C42 F5 55.4(3) . . . . ?
C30 C29 C42 F6 -71.3(4) . . . . ?
C30 C31 C32 C33 -0.3(5) . . . . ?
C31 C30 C35 C34 1.3(5) . . . . ?
C31 C32 C33 C34 1.8(5) . . . . ?
C32 C33 C34 C35 -1.7(6) . . . . ?
C33 C34 C35 C30 0.1(6) . . . . ?
C35 C30 C31 C32 -1.3(4) . . . . ?
C36 C29 C30 C31 72.3(3) . . . . ?
C36 C29 C30 C35 -109.4(3) . . . . ?
C36 C29 C42 Cl3' -174.0(2) . . . . ?
C36 C29 C42 F5' 72.6(4) . . . . ?
C36 C29 C42 F6' -51.7(3) . . . . ?
C36 C29 C42 Cl3 -70.0(3) . . . . ?
C36 C29 C42 F5 174.8(2) . . . . ?
C36 C29 C42 F6 48.1(4) . . . . ?
C36 C37 C38 C39 1.3(5) . . . . ?
C37 C36 C41 C40 -2.9(4) . . . . ?
C37 C38 C39 C40 -2.0(5) . . . . ?
C38 C39 C40 C41 0.2(5) . . . . ?
C39 C40 C41 C36 2.3(4) . . . . ?
C41 C36 C37 C38 1.2(4) . . . . ?
C42 C29 C30 C31 -168.3(2) . . . . ?
C42 C29 C30 C35 10.0(4) . . . . ?
C42 C29 C36 C37 122.1(3) . . . . ?
C42 C29 C36 C41 -59.7(3) . . . . ?
